data_2236655
loop_
_publ_author_name
'Omondi, Bernard'
'Levendis, Demetrius C.'

_publ_section_title
;
 <i>N</i>-(2,6-Diisopropylphenyl)thioamide
;
_journal_coeditor_code TK5134
_journal_issue 9
_journal_name_full 'Acta Crystallographica Section E'
_journal_page_first o2604
_journal_paper_doi 10.1107/S1600536812033685
_journal_volume 68
_journal_year 2012
_chemical_formula_iupac 'C13 H19 N S'
_chemical_formula_moiety 'C13 H19 N S'
_chemical_formula_sum 'C13 H19 N S'
_chemical_formula_weight 221.35
_chemical_name_systematic
;
<i>N</i>-(2,6-Diisopropylphenyl)thioamide
;
_space_group_IT_number 14
_symmetry_cell_setting monoclinic
_symmetry_space_group_name_Hall '-P 2ybc'
_symmetry_space_group_name_H-M 'P 1 21/c 1'
_atom_sites_solution_hydrogens geom
_atom_sites_solution_primary direct
_atom_sites_solution_secondary difmap
_cell_angle_alpha 90
_cell_angle_beta 101.453(3)
_cell_angle_gamma 90
_cell_formula_units_Z 4
_cell_length_a 9.0230(12)
_cell_length_b 9.3670(12)
_cell_length_c 16.269(2)
_cell_measurement_reflns_used 883
_cell_measurement_temperature 293(2)
_cell_measurement_theta_max 23.28
_cell_measurement_theta_min 2.17
_cell_volume 1347.7(3)
_computing_cell_refinement 'SAINT-Plus (Bruker, 2005)'
_computing_data_collection 'APEX2 (Bruker, 2005)'
_computing_data_reduction 'SAINT-Plus and XPREP (Bruker, 2005)'
_computing_molecular_graphics
;
PLATON (Spek, 2009) and Mercury (Macrae <i>et al.</i>, 2008)
;
_computing_publication_material
;
WinGX (Farrugia, 1999) and PLATON (Spek, 2009)
;
_computing_structure_refinement 'SHELXL97 (Sheldrick, 2008)'
_computing_structure_solution 'SHELXS97 (Sheldrick, 2008)'
_diffrn_ambient_temperature 293(2)
_diffrn_measured_fraction_theta_full 0.999
_diffrn_measured_fraction_theta_max 0.999
_diffrn_measurement_device_type 'Bruker SMART APEXII CCD area-detector'
_diffrn_measurement_method '\w scans'
_diffrn_radiation_monochromator graphite
_diffrn_radiation_type MoK\a
_diffrn_radiation_wavelength 0.71073
_diffrn_reflns_av_R_equivalents 0.0976
_diffrn_reflns_limit_h_max 10
_diffrn_reflns_limit_h_min -9
_diffrn_reflns_limit_k_max 11
_diffrn_reflns_limit_k_min -11
_diffrn_reflns_limit_l_max 16
_diffrn_reflns_limit_l_min -19
_diffrn_reflns_number 6974
_diffrn_reflns_theta_full 25.49
_diffrn_reflns_theta_max 25.49
_diffrn_reflns_theta_min 2.3
_exptl_absorpt_coefficient_mu 0.212
_exptl_absorpt_correction_type none
_exptl_crystal_colour colourless
_exptl_crystal_density_diffrn 1.091
_exptl_crystal_density_method 'not measured'
_exptl_crystal_description block
_exptl_crystal_F_000 480
_exptl_crystal_size_max 0.36
_exptl_crystal_size_mid 0.14
_exptl_crystal_size_min 0.12
_refine_diff_density_max 0.226
_refine_diff_density_min -0.283
_refine_ls_extinction_method none
_refine_ls_goodness_of_fit_ref 0.969
_refine_ls_hydrogen_treatment mixed
_refine_ls_matrix_type full
_refine_ls_number_parameters 143
_refine_ls_number_reflns 2508
_refine_ls_number_restraints 42
_refine_ls_restrained_S_all 0.962
_refine_ls_R_factor_all 0.1034
_refine_ls_R_factor_gt 0.0537
_refine_ls_shift/su_max 0.002
_refine_ls_shift/su_mean 0
_refine_ls_structure_factor_coef Fsqd
_refine_ls_weighting_details 'calc w=1/[\s^2^(Fo^2^)+(0.0850P)^2^+0.0000P] where P=(Fo^2^+2Fc^2^)/3'
_refine_ls_weighting_scheme calc
_refine_ls_wR_factor_gt 0.1352
_refine_ls_wR_factor_ref 0.1603
_reflns_number_gt 1456
_reflns_number_total 2508
_reflns_threshold_expression I>2\s(I)
_cod_data_source_file tk5134.cif
_cod_data_source_block I
_cod_original_sg_symbol_H-M 'P 21/c'
_cod_database_code 2236655
_cod_database_fobs_code 2236655

loop_
_symmetry_equiv_pos_as_xyz
'x, y, z'
'-x, y+1/2, -z+1/2'
'-x, -y, -z'
'x, -y-1/2, z-1/2'

loop_
_atom_site_type_symbol
_atom_site_label
_atom_site_fract_x
_atom_site_fract_y
_atom_site_fract_z
_atom_site_U_iso_or_equiv
_atom_site_adp_type
_atom_site_calc_flag
_atom_site_refinement_flags
_atom_site_occupancy
_atom_site_symmetry_multiplicity
C C1 0.4519(3) 0.8487(2) 0.32841(15) 0.0460(6) Uani d . 1 1
C C2 0.2981(3) 0.8173(2) 0.31060(17) 0.0570(7) Uani d . 1 1
C C3 0.2441(3) 0.7287(3) 0.3670(2) 0.0702(9) Uani d . 1 1
H H3 0.1419 0.7056 0.3572 0.084 Uiso calc R 1 1
C C4 0.3383(4) 0.6750(3) 0.4364(2) 0.0733(9) Uani d . 1 1
H H4 0.2995 0.6166 0.4732 0.088 Uiso calc R 1 1
C C5 0.4902(4) 0.7070(3) 0.45191(17) 0.0639(7) Uani d . 1 1
H H5 0.5535 0.6683 0.4987 0.077 Uiso calc R 1 1
C C6 0.5497(3) 0.7954(2) 0.39911(15) 0.0500(6) Uani d . 1 1
C C7 0.5833(3) 0.9161(3) 0.21651(16) 0.0571(7) Uani d . 1 1
H H7 0.6092 0.9935 0.1864 0.068 Uiso calc R 1 1
C C8 0.1944(3) 0.8753(3) 0.2333(2) 0.0851(10) Uani d U 1 1
H H8 0.245 0.9589 0.2153 0.102 Uiso calc R 1 1
C C9 0.7154(3) 0.8385(3) 0.42054(16) 0.0612(7) Uani d U 1 1
H H9 0.7428 0.877 0.3696 0.073 Uiso calc R 1 1
C C10 0.1760(6) 0.7693(4) 0.1626(3) 0.1243(15) Uani d U 1 1
H H10A 0.2739 0.7378 0.1553 0.186 Uiso calc R 1 1
H H10B 0.1238 0.8135 0.1118 0.186 Uiso calc R 1 1
H H10C 0.1188 0.6889 0.1755 0.186 Uiso calc R 1 1
C C11 0.0449(5) 0.9259(5) 0.2488(4) 0.168(2) Uani d U 1 1
H H11A -0.0073 0.8477 0.2685 0.252 Uiso calc R 1 1
H H11B -0.0146 0.9622 0.1975 0.252 Uiso calc R 1 1
H H11C 0.0609 1.0001 0.2903 0.252 Uiso calc R 1 1
C C12 0.7377(4) 0.9566(3) 0.4862(2) 0.0986(11) Uani d U 1 1
H H12A 0.6709 1.0345 0.4666 0.148 Uiso calc R 1 1
H H12B 0.8405 0.9894 0.4956 0.148 Uiso calc R 1 1
H H12C 0.7159 0.9204 0.5377 0.148 Uiso calc R 1 1
C C13 0.8196(4) 0.7135(4) 0.4498(3) 0.1098(13) Uani d U 1 1
H H13A 0.8007 0.6786 0.5023 0.165 Uiso calc R 1 1
H H13B 0.9229 0.7441 0.457 0.165 Uiso calc R 1 1
H H13C 0.8011 0.6387 0.4087 0.165 Uiso calc R 1 1
S S1 0.63900(10) 0.75914(7) 0.18895(5) 0.0724(3) Uani d . 1 1
N N1 0.5084(2) 0.9469(2) 0.27423(14) 0.0530(6) Uani d . 1 1
H H1 0.485(3) 1.032(3) 0.2817(16) 0.064 Uiso d . 1 1

loop_
_atom_site_aniso_label
_atom_site_aniso_U_11
_atom_site_aniso_U_22
_atom_site_aniso_U_33
_atom_site_aniso_U_12
_atom_site_aniso_U_13
_atom_site_aniso_U_23
C1 0.0531(16) 0.0339(10) 0.0526(15) -0.0004(10) 0.0145(12) -0.0042(10)
C2 0.0520(17) 0.0388(12) 0.0803(19) 0.0005(11) 0.0134(14) -0.0093(12)
C3 0.0604(19) 0.0535(15) 0.104(3) -0.0078(13) 0.0352(19) -0.0198(16)
C4 0.104(3) 0.0558(15) 0.073(2) -0.0112(16) 0.049(2) -0.0065(15)
C5 0.088(2) 0.0606(14) 0.0467(15) 0.0014(15) 0.0216(15) -0.0021(12)
C6 0.0627(17) 0.0431(11) 0.0450(14) 0.0023(11) 0.0125(13) -0.0047(11)
C7 0.0667(18) 0.0506(13) 0.0508(15) -0.0163(12) 0.0040(14) 0.0105(12)
C8 0.0568(19) 0.0644(16) 0.122(3) -0.0023(14) -0.0107(19) 0.0111(18)
C9 0.0608(18) 0.0717(16) 0.0479(15) -0.0006(13) 0.0030(13) -0.0004(13)
C10 0.122(4) 0.141(3) 0.090(3) 0.020(3) -0.028(2) -0.002(2)
C11 0.088(3) 0.166(4) 0.232(6) 0.066(3) -0.010(3) -0.018(4)
C12 0.094(3) 0.092(2) 0.106(3) -0.0292(19) 0.013(2) -0.032(2)
C13 0.072(2) 0.109(2) 0.135(3) 0.0240(19) -0.011(2) -0.007(2)
S1 0.0962(7) 0.0621(4) 0.0675(5) -0.0117(4) 0.0370(4) -0.0061(3)
N1 0.0592(14) 0.0341(9) 0.0634(14) -0.0014(9) 0.0067(12) 0.0048(10)

loop_
_atom_type_symbol
_atom_type_description
_atom_type_scat_dispersion_real
_atom_type_scat_dispersion_imag
_atom_type_scat_source
C C 0.0033 0.0016 'International Tables Vol C Tables 4.2.6.8 and 6.1.1.4'
H H 0 0 'International Tables Vol C Tables 4.2.6.8 and 6.1.1.4'
N N 0.0061 0.0033 'International Tables Vol C Tables 4.2.6.8 and 6.1.1.4'
S S 0.1246 0.1234 'International Tables Vol C Tables 4.2.6.8 and 6.1.1.4'

loop_
_geom_angle_atom_site_label_1
_geom_angle_atom_site_label_2
_geom_angle_atom_site_label_3
_geom_angle
C2 C1 C6 122.5(2)
C2 C1 N1 117.9(2)
C6 C1 N1 119.5(2)
C1 C2 C3 116.9(2)
C1 C2 C8 121.6(3)
C3 C2 C8 121.5(3)
C4 C3 C2 121.4(3)
C4 C3 H3 119.3
C2 C3 H3 119.3
C3 C4 C5 120.3(3)
C3 C4 H4 119.8
C5 C4 H4 119.8
C6 C5 C4 120.9(3)
C6 C5 H5 119.5
C4 C5 H5 119.5
C5 C6 C1 117.9(2)
C5 C6 C9 120.3(2)
C1 C6 C9 121.7(2)
N1 C7 S1 128.99(19)
N1 C7 H7 115.5
S1 C7 H7 115.5
C11 C8 C10 111.8(3)
C11 C8 C2 113.8(4)
C10 C8 C2 110.8(2)
C11 C8 H8 106.7
C10 C8 H8 106.7
C2 C8 H8 106.7
C13 C9 C6 112.7(2)
C13 C9 C12 110.7(3)
C6 C9 C12 109.9(2)
C13 C9 H9 107.8
C6 C9 H9 107.8
C12 C9 H9 107.8
C8 C10 H10A 109.5
C8 C10 H10B 109.5
H10A C10 H10B 109.5
C8 C10 H10C 109.5
H10A C10 H10C 109.5
H10B C10 H10C 109.5
C8 C11 H11A 109.5
C8 C11 H11B 109.5
H11A C11 H11B 109.5
C8 C11 H11C 109.5
H11A C11 H11C 109.5
H11B C11 H11C 109.5
C9 C12 H12A 109.5
C9 C12 H12B 109.5
H12A C12 H12B 109.5
C9 C12 H12C 109.5
H12A C12 H12C 109.5
H12B C12 H12C 109.5
C9 C13 H13A 109.5
C9 C13 H13B 109.5
H13A C13 H13B 109.5
C9 C13 H13C 109.5
H13A C13 H13C 109.5
H13B C13 H13C 109.5
C7 N1 C1 127.1(2)
C7 N1 H1 119.7(19)
C1 N1 H1 113.2(19)

loop_
_geom_bond_atom_site_label_1
_geom_bond_atom_site_label_2
_geom_bond_distance
C1 C2 1.392(3)
C1 C6 1.395(3)
C1 N1 1.436(3)
C2 C3 1.395(4)
C2 C8 1.512(4)
C3 C4 1.367(4)
C3 H3 0.93
C4 C5 1.377(4)
C4 H4 0.93
C5 C6 1.377(4)
C5 H5 0.93
C6 C9 1.521(4)
C7 N1 1.294(3)
C7 S1 1.645(3)
C7 H7 0.93
C8 C11 1.497(5)
C8 C10 1.503(5)
C8 H8 0.98
C9 C13 1.518(4)
C9 C12 1.523(4)
C9 H9 0.98
C10 H10A 0.96
C10 H10B 0.96
C10 H10C 0.96
C11 H11A 0.96
C11 H11B 0.96
C11 H11C 0.96
C12 H12A 0.96
C12 H12B 0.96
C12 H12C 0.96
C13 H13A 0.96
C13 H13B 0.96
C13 H13C 0.96
N1 H1 0.84(3)

loop_
_geom_hbond_atom_site_label_D
_geom_hbond_atom_site_label_H
_geom_hbond_atom_site_label_A
_geom_hbond_site_symmetry_A
_geom_hbond_distance_DH
_geom_hbond_distance_HA
_geom_hbond_distance_DA
_geom_hbond_angle_DHA
N1 H1 S1 2_655 0.84(3) 2.49(3) 3.316(2) 166(2)

loop_
_geom_torsion_atom_site_label_1
_geom_torsion_atom_site_label_2
_geom_torsion_atom_site_label_3
_geom_torsion_atom_site_label_4
_geom_torsion
C6 C1 C2 C3 -0.2(3)
N1 C1 C2 C3 -176.1(2)
C6 C1 C2 C8 -179.6(2)
N1 C1 C2 C8 4.5(3)
C1 C2 C3 C4 -0.1(4)
C8 C2 C3 C4 179.3(2)
C2 C3 C4 C5 -0.4(4)
C3 C4 C5 C6 1.2(4)
C4 C5 C6 C1 -1.5(4)
C4 C5 C6 C9 175.5(2)
C2 C1 C6 C5 1.0(3)
N1 C1 C6 C5 176.8(2)
C2 C1 C6 C9 -176.0(2)
N1 C1 C6 C9 -0.1(3)
C1 C2 C8 C11 -138.2(3)
C3 C2 C8 C11 42.4(4)
C1 C2 C8 C10 94.8(4)
C3 C2 C8 C10 -84.6(4)
C5 C6 C9 C13 45.2(4)
C1 C6 C9 C13 -137.9(3)
C5 C6 C9 C12 -78.7(3)
C1 C6 C9 C12 98.1(3)
S1 C7 N1 C1 -1.3(4)
C2 C1 N1 C7 -103.4(3)
C6 C1 N1 C7 80.6(3)

loop_
_cod_related_entry_id
_cod_related_entry_database
_cod_related_entry_code
1 ChemSpider 30658176
